data_7003409
loop_
_publ_author_name
'Cheng, Ai-Ling'
'Ma, Yu'
'Zhang, Jian-Yong'
'Gao, En-Qing'

_publ_section_title
;
 Towards tuning the packing and entanglement of zigzag coordination
 chains by terminal ligands
;
_journal_issue 15
_journal_name_full 'Dalton Transactions'
_journal_page_first 1993
_journal_page_last 2004
_journal_paper_doi 10.1039/b715949h
_journal_year 2008
_chemical_formula_sum 'C31 H25 N3 O4 Zn'
_chemical_formula_weight 568.91
_chemical_name_systematic
;
?
;
_space_group_IT_number 13
_symmetry_cell_setting monoclinic
_symmetry_space_group_name_Hall '-P 2yc'
_symmetry_space_group_name_H-M 'P 1 2/c 1'
_atom_sites_solution_hydrogens geom
_atom_sites_solution_primary direct
_atom_sites_solution_secondary difmap
_audit_creation_method SHELXL-97
_cell_angle_alpha 90.00
_cell_angle_beta 100.592(4)
_cell_angle_gamma 90.00
_cell_formula_units_Z 2
_cell_length_a 15.196(4)
_cell_length_b 6.2989(17)
_cell_length_c 15.096(4)
_cell_measurement_reflns_used 772
_cell_measurement_temperature 293(2)
_cell_measurement_theta_max 19.13
_cell_measurement_theta_min 2.73
_cell_volume 1420.3(7)
_computing_cell_refinement 'Bruker SMART'
_computing_data_collection 'Bruker SMART'
_computing_data_reduction 'Bruker SAINT'
_computing_molecular_graphics 'Bruker SHELXTL'
_computing_publication_material 'Bruker SHELXTL'
_computing_structure_refinement 'SHELXL-97 (Sheldrick, 1997)'
_computing_structure_solution 'SHELXS-97 (Sheldrick, 1990)'
_diffrn_ambient_temperature 293(2)
_diffrn_measured_fraction_theta_full 0.907
_diffrn_measured_fraction_theta_max 0.907
_diffrn_measurement_device_type 'CCD area detector'
_diffrn_measurement_method 'phi and omega scans'
_diffrn_radiation_monochromator graphite
_diffrn_radiation_source 'fine-focus sealed tube'
_diffrn_radiation_type MoK\a
_diffrn_radiation_wavelength 0.71073
_diffrn_reflns_av_R_equivalents 0.1068
_diffrn_reflns_av_sigmaI/netI 0.1684
_diffrn_reflns_limit_h_max 18
_diffrn_reflns_limit_h_min -18
_diffrn_reflns_limit_k_max 5
_diffrn_reflns_limit_k_min -7
_diffrn_reflns_limit_l_max 16
_diffrn_reflns_limit_l_min -18
_diffrn_reflns_number 6704
_diffrn_reflns_theta_full 26.00
_diffrn_reflns_theta_max 26.00
_diffrn_reflns_theta_min 2.73
_exptl_absorpt_coefficient_mu 0.904
_exptl_absorpt_correction_T_max 0.9477
_exptl_absorpt_correction_T_min 0.8993
_exptl_absorpt_correction_type multi-scan
_exptl_absorpt_process_details SADABS
_exptl_crystal_colour colorless
_exptl_crystal_density_diffrn 1.330
_exptl_crystal_density_method 'not measured'
_exptl_crystal_description block
_exptl_crystal_F_000 588
_exptl_crystal_size_max 0.12
_exptl_crystal_size_mid 0.10
_exptl_crystal_size_min 0.06
_refine_diff_density_max 0.276
_refine_diff_density_min -0.271
_refine_diff_density_rms 0.055
_refine_ls_extinction_method none
_refine_ls_goodness_of_fit_ref 0.838
_refine_ls_hydrogen_treatment constr
_refine_ls_matrix_type full
_refine_ls_number_parameters 218
_refine_ls_number_reflns 2545
_refine_ls_number_restraints 37
_refine_ls_restrained_S_all 0.843
_refine_ls_R_factor_all 0.1486
_refine_ls_R_factor_gt 0.0559
_refine_ls_shift/su_max 0.000
_refine_ls_shift/su_mean 0.000
_refine_ls_structure_factor_coef Fsqd
_refine_ls_weighting_details 'calc w=1/[\s^2^(Fo^2^)+(0.0123P)^2^+0.0000P] where P=(Fo^2^+2Fc^2^)/3'
_refine_ls_weighting_scheme calc
_refine_ls_wR_factor_gt 0.0897
_refine_ls_wR_factor_ref 0.1150
_reflns_number_gt 1075
_reflns_number_total 2545
_reflns_threshold_expression >2sigma(I)
_cod_data_source_file b715949h.txt
_cod_data_source_block 1
_cod_original_sg_symbol_H-M P2/c
_cod_database_code 7003409

loop_
_symmetry_equiv_pos_as_xyz
'x, y, z'
'-x, y, -z+1/2'
'-x, -y, -z'
'x, -y, z-1/2'

loop_
_atom_site_label
_atom_site_type_symbol
_atom_site_fract_x
_atom_site_fract_y
_atom_site_fract_z
_atom_site_U_iso_or_equiv
_atom_site_adp_type
_atom_site_occupancy
_atom_site_symmetry_multiplicity
_atom_site_calc_flag
_atom_site_refinement_flags
_atom_site_disorder_assembly
_atom_site_disorder_group
Zn1 Zn 0.5000 0.62220(12) 0.7500 0.0551(3) Uani 1 2 d S . .
O1 O 0.40735(19) 0.4207(5) 0.6993(2) 0.0710(10) Uani 1 1 d . A .
O2 O 0.3504(2) 0.6982(6) 0.6197(3) 0.0903(13) Uani 1 1 d . A .
N1 N 0.4392(3) 0.8159(6) 0.8290(3) 0.0595(11) Uani 1 1 d . . .
C1 C 0.3470(3) 0.5091(9) 0.6422(4) 0.0600(13) Uani 1 1 d . . .
C4 C 0.2603(10) 0.163(2) 0.6505(15) 0.065(5) Uani 0.54(4) 1 d PGU A 1
H4 H 0.3070 0.1102 0.6934 0.078 Uiso 0.54(4) 1 calc PR A 1
C2 C 0.2649(10) 0.368(2) 0.6173(15) 0.042(4) Uani 0.54(4) 1 d PGU A 1
C3 C 0.1950(11) 0.447(2) 0.5533(14) 0.055(4) Uani 0.54(4) 1 d PGU A 1
H3 H 0.1981 0.5837 0.5311 0.066 Uiso 0.54(4) 1 calc PR A 1
C5 C 0.1204(9) 0.321(3) 0.5226(13) 0.061(4) Uani 0.54(4) 1 d PGU A 1
H5 H 0.0737 0.3740 0.4798 0.073 Uiso 0.54(4) 1 calc PR A 1
C7 C 0.1158(9) 0.116(3) 0.5558(14) 0.055(4) Uani 0.54(4) 1 d PGU A 1
C6 C 0.1857(11) 0.037(2) 0.6198(15) 0.062(4) Uani 0.54(4) 1 d PGU A 1
H6 H 0.1826 -0.0996 0.6420 0.074 Uiso 0.54(4) 1 calc PR A 1
C8 C 0.0366(11) -0.017(4) 0.5286(15) 0.071(6) Uani 0.54(4) 1 d PU . 1
H8 H 0.0392 -0.1483 0.5572 0.085 Uiso 0.54(4) 1 calc PR A 1
C2' C 0.2629(11) 0.396(3) 0.5948(17) 0.046(5) Uani 0.46(4) 1 d PGU A 2
C4' C 0.2486(11) 0.190(3) 0.6222(15) 0.049(4) Uani 0.46(4) 1 d PGU A 2
H4' H 0.2926 0.1211 0.6630 0.059 Uiso 0.46(4) 1 calc PR A 2
C6' C 0.1684(13) 0.088(3) 0.5886(15) 0.055(4) Uani 0.46(4) 1 d PGU A 2
H6' H 0.1588 -0.0501 0.6070 0.066 Uiso 0.46(4) 1 calc PR A 2
C7' C 0.1026(10) 0.191(4) 0.5276(13) 0.055(5) Uani 0.46(4) 1 d PGU A 2
C5' C 0.1169(10) 0.396(4) 0.5002(14) 0.060(4) Uani 0.46(4) 1 d PGU A 2
H5' H 0.0729 0.4655 0.4594 0.072 Uiso 0.46(4) 1 calc PR A 2
C3' C 0.1971(12) 0.499(3) 0.5338(17) 0.061(5) Uani 0.46(4) 1 d PGU A 2
H3' H 0.2067 0.6367 0.5154 0.074 Uiso 0.46(4) 1 calc PR A 2
C8' C 0.0158(14) 0.090(5) 0.4870(16) 0.075(6) Uani 0.46(4) 1 d PU . 2
H8' H -0.0193 0.1607 0.4390 0.090 Uiso 0.46(4) 1 calc PR A 2
C9 C 0.3612(4) 0.7604(9) 0.8491(4) 0.0856(17) Uani 1 1 d . . .
H9 H 0.3364 0.6304 0.8287 0.103 Uiso 1 1 calc R . .
C10 C 0.3154(5) 0.8876(15) 0.8991(5) 0.115(2) Uani 1 1 d . . .
H10 H 0.2602 0.8459 0.9114 0.138 Uiso 1 1 calc R . .
C11 C 0.3525(5) 1.0753(14) 0.9300(4) 0.112(2) Uani 1 1 d . . .
H11 H 0.3235 1.1625 0.9652 0.134 Uiso 1 1 calc R . .
C12 C 0.4323(5) 1.1359(11) 0.9095(4) 0.0909(17) Uani 1 1 d . . .
H12 H 0.4579 1.2658 0.9289 0.109 Uiso 1 1 calc R . .
C13 C 0.4739(3) 0.9997(9) 0.8592(3) 0.0665(14) Uani 1 1 d . . .
H13 H 0.5291 1.0390 0.8458 0.080 Uiso 1 1 calc R . .
N2 N 0.0000 0.300(3) 0.2500 0.317(19) Uani 1 2 d SD . .
C14 C 0.0775(13) 0.399(3) 0.2583(13) 0.304(11) Uani 1 1 d D . .
H14 H 0.1303 0.3224 0.2606 0.365 Uiso 1 1 calc R . .
C15 C 0.0792(6) 0.616(3) 0.2635(14) 0.331(14) Uani 1 1 d D . .
H15 H 0.1327 0.6919 0.2758 0.397 Uiso 1 1 calc R . .
C16 C 0.0000 0.714(4) 0.2500 0.284(17) Uani 1 2 d SD . .
H16 H 0.0000 0.8613 0.2500 0.340 Uiso 1 2 calc SR . .

loop_
_atom_site_aniso_label
_atom_site_aniso_U_11
_atom_site_aniso_U_22
_atom_site_aniso_U_33
_atom_site_aniso_U_23
_atom_site_aniso_U_13
_atom_site_aniso_U_12
Zn1 0.0409(4) 0.0489(5) 0.0713(6) 0.000 -0.0008(4) 0.000
O1 0.0480(19) 0.055(2) 0.100(3) 0.0063(18) -0.0119(18) -0.0001(15)
O2 0.074(3) 0.072(3) 0.112(3) 0.021(2) -0.019(2) -0.028(2)
N1 0.047(2) 0.063(3) 0.068(3) 0.007(2) 0.011(2) 0.001(2)
C1 0.045(3) 0.057(3) 0.075(4) -0.005(3) 0.005(3) -0.012(3)
C4 0.051(7) 0.061(7) 0.074(13) 0.020(7) -0.010(6) -0.012(5)
C2 0.042(6) 0.042(7) 0.041(9) -0.001(7) 0.005(4) 0.007(5)
C3 0.063(8) 0.043(7) 0.055(9) 0.012(6) 0.000(6) -0.014(5)
C5 0.048(6) 0.049(9) 0.077(11) 0.002(7) -0.012(6) 0.007(5)
C7 0.044(7) 0.041(8) 0.074(12) -0.005(7) 0.001(6) -0.005(6)
C6 0.046(7) 0.052(8) 0.081(12) 0.004(6) -0.005(7) -0.003(5)
C8 0.049(7) 0.088(11) 0.068(11) -0.002(9) -0.010(7) -0.018(7)
C2' 0.045(8) 0.053(9) 0.041(10) 0.010(7) 0.007(6) -0.012(7)
C4' 0.049(7) 0.050(8) 0.043(10) 0.001(7) -0.005(6) 0.004(6)
C6' 0.048(10) 0.048(8) 0.065(12) 0.025(7) 0.000(7) -0.010(7)
C7' 0.042(7) 0.046(12) 0.072(12) -0.010(8) 0.000(6) -0.001(7)
C5' 0.053(7) 0.062(11) 0.057(9) 0.013(8) -0.011(6) -0.002(7)
C3' 0.037(7) 0.073(10) 0.075(12) 0.034(8) 0.013(6) -0.004(6)
C8' 0.058(9) 0.088(13) 0.068(10) 0.013(10) -0.015(7) -0.019(9)
C9 0.073(4) 0.097(4) 0.091(5) 0.005(3) 0.028(4) -0.007(3)
C10 0.097(5) 0.161(7) 0.101(6) 0.008(6) 0.056(5) 0.013(6)
C11 0.116(6) 0.149(7) 0.077(5) -0.009(5) 0.038(5) 0.054(5)
C12 0.095(5) 0.097(5) 0.079(4) -0.012(4) 0.010(4) 0.020(4)
C13 0.063(3) 0.066(4) 0.069(4) -0.002(3) 0.008(3) 0.010(3)
N2 0.47(5) 0.291(19) 0.158(17) 0.000 -0.02(4) 0.000
C14 0.29(3) 0.50(3) 0.131(14) -0.01(3) 0.082(17) -0.04(2)
C15 0.39(4) 0.45(3) 0.171(18) 0.07(3) 0.11(2) -0.05(3)
C16 0.31(4) 0.35(3) 0.23(3) 0.000 0.15(4) 0.000

loop_
_atom_type_symbol
_atom_type_description
_atom_type_scat_dispersion_real
_atom_type_scat_dispersion_imag
_atom_type_scat_source
C C 0.0033 0.0016 'International Tables Vol C Tables 4.2.6.8 and 6.1.1.4'
H H 0.0000 0.0000 'International Tables Vol C Tables 4.2.6.8 and 6.1.1.4'
N N 0.0061 0.0033 'International Tables Vol C Tables 4.2.6.8 and 6.1.1.4'
O O 0.0106 0.0060 'International Tables Vol C Tables 4.2.6.8 and 6.1.1.4'
Zn Zn 0.2839 1.4301 'International Tables Vol C Tables 4.2.6.8 and 6.1.1.4'

loop_
_geom_angle_atom_site_label_1
_geom_angle_atom_site_label_2
_geom_angle_atom_site_label_3
_geom_angle
_geom_angle_site_symmetry_1
_geom_angle_site_symmetry_3
_geom_angle_publ_flag
O1 Zn1 O1 98.53(19) . 2_656 ?
O1 Zn1 N1 122.17(15) . 2_656 ?
O1 Zn1 N1 104.33(16) 2_656 2_656 ?
O1 Zn1 N1 104.33(16) . . ?
O1 Zn1 N1 122.17(15) 2_656 . ?
N1 Zn1 N1 106.6(2) 2_656 . ?
O1 Zn1 O2 146.65(14) . 2_656 ?
O1 Zn1 O2 52.49(11) 2_656 2_656 ?
N1 Zn1 O2 84.87(15) 2_656 2_656 ?
N1 Zn1 O2 83.23(15) . 2_656 ?
O1 Zn1 O2 52.49(11) . . ?
O1 Zn1 O2 146.65(14) 2_656 . ?
N1 Zn1 O2 83.23(15) 2_656 . ?
N1 Zn1 O2 84.87(15) . . ?
O2 Zn1 O2 160.02(16) 2_656 . ?
O1 Zn1 Zn1 124.64(10) . 4_576 ?
O1 Zn1 Zn1 97.33(11) 2_656 4_576 ?
N1 Zn1 Zn1 104.22(11) 2_656 4_576 ?
N1 Zn1 Zn1 27.98(12) . 4_576 ?
O2 Zn1 Zn1 55.46(8) 2_656 4_576 ?
O2 Zn1 Zn1 112.46(9) . 4_576 ?
O1 Zn1 Zn1 97.33(11) . 4_575 ?
O1 Zn1 Zn1 124.64(10) 2_656 4_575 ?
N1 Zn1 Zn1 27.98(12) 2_656 4_575 ?
N1 Zn1 Zn1 104.22(11) . 4_575 ?
O2 Zn1 Zn1 112.46(9) 2_656 4_575 ?
O2 Zn1 Zn1 55.46(8) . 4_575 ?
Zn1 Zn1 Zn1 115.53(3) 4_576 4_575 ?
C1 O1 Zn1 111.2(3) . . ?
C1 O2 Zn1 73.1(3) . . ?
C13 N1 C9 118.1(5) . . ?
C13 N1 Zn1 122.1(3) . . ?
C9 N1 Zn1 119.8(4) . . ?
O2 C1 O1 123.1(4) . . ?
O2 C1 C2' 113.2(9) . . ?
O1 C1 C2' 123.7(9) . . ?
O2 C1 C2 124.5(8) . . ?
O1 C1 C2 111.6(8) . . ?
C2' C1 C2 14.3(13) . . ?
C2 C4 C6 120.0 . . ?
C2 C4 H4 120.0 . . ?
C6 C4 H4 120.0 . . ?
C3 C2 C4 120.0 . . ?
C3 C2 C1 116.7(9) . . ?
C4 C2 C1 123.2(9) . . ?
C2 C3 C5 120.0 . . ?
C2 C3 H3 120.0 . . ?
C5 C3 H3 120.0 . . ?
C7 C5 C3 120.0 . . ?
C7 C5 H5 120.0 . . ?
C3 C5 H5 120.0 . . ?
C5 C7 C6 120.0 . . ?
C5 C7 C8 121.7(8) . . ?
C6 C7 C8 118.3(8) . . ?
C7 C6 C4 120.0 . . ?
C7 C6 H6 120.0 . . ?
C4 C6 H6 120.0 . . ?
C8 C8 C7 131(3) 3_556 . ?
C8 C8 H8 114.6 3_556 . ?
C7 C8 H8 114.6 . . ?
C4' C2' C3' 120.0 . . ?
C4' C2' C1 117.5(10) . . ?
C3' C2' C1 122.1(10) . . ?
C6' C4' C2' 120.0 . . ?
C6' C4' H4' 120.0 . . ?
C2' C4' H4' 120.0 . . ?
C4' C6' C7' 120.0 . . ?
C4' C6' H6' 120.0 . . ?
C7' C6' H6' 120.0 . . ?
C5' C7' C6' 120.0 . . ?
C5' C7' C8' 116.7(9) . . ?
C6' C7' C8' 123.3(9) . . ?
C3' C5' C7' 120.0 . . ?
C3' C5' H5' 120.0 . . ?
C7' C5' H5' 120.0 . . ?
C5' C3' C2' 120.0 . . ?
C5' C3' H3' 120.0 . . ?
C2' C3' H3' 120.0 . . ?
C8' C8' C7' 126(3) 3_556 . ?
C8' C8' H8' 117.1 3_556 . ?
C7' C8' H8' 117.1 . . ?
N1 C9 C10 122.5(6) . . ?
N1 C9 H9 118.7 . . ?
C10 C9 H9 118.7 . . ?
C11 C10 C9 118.5(7) . . ?
C11 C10 H10 120.8 . . ?
C9 C10 H10 120.8 . . ?
C10 C11 C12 119.9(6) . . ?
C10 C11 H11 120.0 . . ?
C12 C11 H11 120.0 . . ?
C11 C12 C13 118.1(7) . . ?
C11 C12 H12 120.9 . . ?
C13 C12 H12 120.9 . . ?
N1 C13 C12 122.9(6) . . ?
N1 C13 H13 118.6 . . ?
C12 C13 H13 118.6 . . ?
C14 N2 C14 123(2) . 2 ?
N2 C14 C15 119.0(19) . . ?
N2 C14 H14 120.5 . . ?
C15 C14 H14 120.5 . . ?
C16 C15 C14 116.3(13) . . ?
C16 C15 H15 121.9 . . ?
C14 C15 H15 121.9 . . ?
C15 C16 C15 125(2) 2 . ?
C15 C16 H16 117.4 2 . ?
C15 C16 H16 117.4 . . ?

loop_
_geom_bond_atom_site_label_1
_geom_bond_atom_site_label_2
_geom_bond_distance
_geom_bond_site_symmetry_2
_geom_bond_publ_flag
Zn1 O1 1.945(3) . ?
Zn1 O1 1.945(3) 2_656 ?
Zn1 N1 2.042(4) 2_656 ?
Zn1 N1 2.042(4) . ?
Zn1 O2 2.761(4) 2_656 ?
Zn1 O2 2.761(4) . ?
Zn1 Zn1 8.923(2) 4_576 ?
Zn1 Zn1 8.923(2) 4_575 ?
O1 C1 1.266(5) . ?
O2 C1 1.242(5) . ?
N1 C13 1.318(6) . ?
N1 C9 1.325(6) . ?
C1 C2' 1.522(13) . ?
C1 C2 1.523(11) . ?
C4 C2 1.3900 . ?
C4 C6 1.3900 . ?
C4 H4 0.9300 . ?
C2 C3 1.3900 . ?
C3 C5 1.3900 . ?
C3 H3 0.9300 . ?
C5 C7 1.3900 . ?
C5 H5 0.9300 . ?
C7 C6 1.3900 . ?
C7 C8 1.464(16) . ?
C6 H6 0.9300 . ?
C8 C8 1.29(5) 3_556 ?
C8 H8 0.9300 . ?
C2' C4' 1.3900 . ?
C2' C3' 1.3900 . ?
C4' C6' 1.3900 . ?
C4' H4' 0.9300 . ?
C6' C7' 1.3900 . ?
C6' H6' 0.9300 . ?
C7' C5' 1.3900 . ?
C7' C8' 1.49(2) . ?
C5' C3' 1.3900 . ?
C5' H5' 0.9300 . ?
C3' H3' 0.9300 . ?
C8' C8' 1.32(6) 3_556 ?
C8' H8' 0.9300 . ?
C9 C10 1.374(8) . ?
C9 H9 0.9300 . ?
C10 C11 1.356(8) . ?
C10 H10 0.9300 . ?
C11 C12 1.359(8) . ?
C11 H11 0.9300 . ?
C12 C13 1.375(7) . ?
C12 H12 0.9300 . ?
C13 H13 0.9300 . ?
N2 C14 1.319(14) . ?
N2 C14 1.319(14) 2 ?
C14 C15 1.373(17) . ?
C14 H14 0.9300 . ?
C15 C16 1.332(13) . ?
C15 H15 0.9300 . ?
C16 C15 1.332(13) 2 ?
C16 H16 0.9300 . ?

loop_
_geom_hbond_atom_site_label_D
_geom_hbond_atom_site_label_H
_geom_hbond_atom_site_label_A
_geom_hbond_distance_DH
_geom_hbond_distance_HA
_geom_hbond_distance_DA
_geom_hbond_angle_DHA
_geom_hbond_site_symmetry_A
C11 H11 O2 0.93 2.45 3.205(8) 137.8 4_576

loop_
_geom_torsion_atom_site_label_1
_geom_torsion_atom_site_label_2
_geom_torsion_atom_site_label_3
_geom_torsion_atom_site_label_4
_geom_torsion
_geom_torsion_site_symmetry_1
_geom_torsion_site_symmetry_2
_geom_torsion_site_symmetry_3
_geom_torsion_site_symmetry_4
_geom_torsion_publ_flag
O1 Zn1 O1 C1 -163.2(4) 2_656 . . . ?
N1 Zn1 O1 C1 -50.2(4) 2_656 . . . ?
N1 Zn1 O1 C1 70.4(4) . . . . ?
O2 Zn1 O1 C1 170.0(3) 2_656 . . . ?
O2 Zn1 O1 C1 -1.4(3) . . . . ?
Zn1 Zn1 O1 C1 91.7(3) 4_576 . . . ?
Zn1 Zn1 O1 C1 -36.4(3) 4_575 . . . ?
O1 Zn1 O2 C1 1.4(3) . . . . ?
O1 Zn1 O2 C1 35.7(4) 2_656 . . . ?
N1 Zn1 O2 C1 141.5(3) 2_656 . . . ?
N1 Zn1 O2 C1 -111.1(3) . . . . ?
O2 Zn1 O2 C1 -164.7(3) 2_656 . . . ?
Zn1 Zn1 O2 C1 -115.9(3) 4_576 . . . ?
Zn1 Zn1 O2 C1 137.8(3) 4_575 . . . ?
O1 Zn1 N1 C13 -164.9(4) . . . . ?
O1 Zn1 N1 C13 85.1(4) 2_656 . . . ?
N1 Zn1 N1 C13 -34.4(3) 2_656 . . . ?
O2 Zn1 N1 C13 48.2(4) 2_656 . . . ?
O2 Zn1 N1 C13 -115.7(4) . . . . ?
Zn1 Zn1 N1 C13 54.8(3) 4_576 . . . ?
Zn1 Zn1 N1 C13 -63.3(4) 4_575 . . . ?
O1 Zn1 N1 C9 13.2(4) . . . . ?
O1 Zn1 N1 C9 -96.8(4) 2_656 . . . ?
N1 Zn1 N1 C9 143.7(4) 2_656 . . . ?
O2 Zn1 N1 C9 -133.7(4) 2_656 . . . ?
O2 Zn1 N1 C9 62.3(4) . . . . ?
Zn1 Zn1 N1 C9 -127.2(5) 4_576 . . . ?
Zn1 Zn1 N1 C9 114.8(4) 4_575 . . . ?
Zn1 O2 C1 O1 -2.0(4) . . . . ?
Zn1 O2 C1 C2' 177.4(12) . . . . ?
Zn1 O2 C1 C2 167.3(12) . . . . ?
Zn1 O1 C1 O2 3.0(6) . . . . ?
Zn1 O1 C1 C2' -176.4(13) . . . . ?
Zn1 O1 C1 C2 -167.6(10) . . . . ?
C6 C4 C2 C3 0.0 . . . . ?
C6 C4 C2 C1 -175.2(17) . . . . ?
O2 C1 C2 C3 11.0(16) . . . . ?
O1 C1 C2 C3 -178.6(8) . . . . ?
C2' C1 C2 C3 -30(6) . . . . ?
O2 C1 C2 C4 -173.6(9) . . . . ?
O1 C1 C2 C4 -3.2(15) . . . . ?
C2' C1 C2 C4 146(8) . . . . ?
C4 C2 C3 C5 0.0 . . . . ?
C1 C2 C3 C5 175.5(16) . . . . ?
C2 C3 C5 C7 0.0 . . . . ?
C3 C5 C7 C6 0.0 . . . . ?
C3 C5 C7 C8 176.9(15) . . . . ?
C5 C7 C6 C4 0.0 . . . . ?
C8 C7 C6 C4 -177.0(14) . . . . ?
C2 C4 C6 C7 0.0 . . . . ?
C5 C7 C8 C8 3(3) . . . 3_556 ?
C6 C7 C8 C8 -179.9(19) . . . 3_556 ?
O2 C1 C2' C4' -173.5(10) . . . . ?
O1 C1 C2' C4' 6(2) . . . . ?
C2 C1 C2' C4' -29(6) . . . . ?
O2 C1 C2' C3' -0.8(17) . . . . ?
O1 C1 C2' C3' 178.6(9) . . . . ?
C2 C1 C2' C3' 143(8) . . . . ?
C3' C2' C4' C6' 0.0 . . . . ?
C1 C2' C4' C6' 173(2) . . . . ?
C2' C4' C6' C7' 0.0 . . . . ?
C4' C6' C7' C5' 0.0 . . . . ?
C4' C6' C7' C8' 178.6(19) . . . . ?
C6' C7' C5' C3' 0.0 . . . . ?
C8' C7' C5' C3' -178.7(17) . . . . ?
C7' C5' C3' C2' 0.0 . . . . ?
C4' C2' C3' C5' 0.0 . . . . ?
C1 C2' C3' C5' -173(2) . . . . ?
C5' C7' C8' C8' -170(2) . . . 3_556 ?
C6' C7' C8' C8' 11(3) . . . 3_556 ?
C13 N1 C9 C10 0.7(8) . . . . ?
Zn1 N1 C9 C10 -177.5(5) . . . . ?
N1 C9 C10 C11 -1.1(10) . . . . ?
C9 C10 C11 C12 1.6(10) . . . . ?
C10 C11 C12 C13 -1.6(10) . . . . ?
C9 N1 C13 C12 -0.7(7) . . . . ?
Zn1 N1 C13 C12 177.4(4) . . . . ?
C11 C12 C13 N1 1.2(8) . . . . ?
C14 N2 C14 C15 3.6(12) 2 . . . ?
N2 C14 C15 C16 -7(2) . . . . ?
C14 C15 C16 C15 3.5(12) . . . 2 ?
